data_4111762
loop_
_publ_author_name
'Szil\'ard Csihony'
'Darcy A. Culkin'
'Alan C. Sentman'
'Andrew P. Dove'
'Robert M. Waymouth'
'James L. Hedrick'

_publ_section_title
;
 Single-Component Catalyst/Initiators for the Organocatalytic Ring-Opening
 Polymerization of Lactide
;
_journal_name_full 'Journal of the American Chemical Society'
_journal_page_first 9079
_journal_page_last 9084
_journal_paper_doi 10.1021/ja050909n
_journal_volume 127
_journal_year 2005
_chemical_absolute_configuration unk
_chemical_formula_moiety 'C22 H30 N2 O'
_chemical_formula_sum 'C22 H30 N2 O'
_chemical_formula_weight 338.48
_chemical_name_systematic
; 
 ? 
;
_space_group_IT_number 19
_symmetry_cell_setting orthorhombic
_symmetry_space_group_name_Hall 'P 2ac 2ab'
_symmetry_space_group_name_H-M 'P 21 21 21'
_atom_sites_solution_hydrogens geom
_atom_sites_solution_primary direct
_atom_sites_solution_secondary difmap
_audit_creation_method SHELXL-97
_cell_angle_alpha 90.00
_cell_angle_beta 90.00
_cell_angle_gamma 90.00
_cell_formula_units_Z 4
_cell_length_a 7.6487(13)
_cell_length_b 14.877(3)
_cell_length_c 16.803(3)
_cell_measurement_reflns_used 2081
_cell_measurement_temperature 119
_cell_measurement_theta_max 21.94
_cell_measurement_theta_min 2.42
_cell_volume 1912.0(6)
_computing_structure_refinement 'SHELXL-97 (Sheldrick, 1997)'
_computing_structure_solution 'SHELXS-97 (Sheldrick, 1990)'
_diffrn_ambient_temperature 119
_diffrn_measured_fraction_theta_full 0.988
_diffrn_measured_fraction_theta_max 0.988
_diffrn_measurement_device_type
;
;
_diffrn_measurement_method
;
;
_diffrn_radiation_monochromator graphite
_diffrn_radiation_source 'fine-focus sealed tube'
_diffrn_radiation_type MoK\a
_diffrn_radiation_wavelength 0.71073
_diffrn_reflns_av_R_equivalents 0.0647
_diffrn_reflns_av_sigmaI/netI 0.0627
_diffrn_reflns_limit_h_max 7
_diffrn_reflns_limit_h_min -8
_diffrn_reflns_limit_k_max 14
_diffrn_reflns_limit_k_min -17
_diffrn_reflns_limit_l_max 19
_diffrn_reflns_limit_l_min -19
_diffrn_reflns_number 8533
_diffrn_reflns_theta_full 24.75
_diffrn_reflns_theta_max 24.75
_diffrn_reflns_theta_min 1.83
_exptl_absorpt_coefficient_mu 0.072
_exptl_absorpt_correction_T_max 0.99
_exptl_absorpt_correction_T_min 0.84
_exptl_absorpt_correction_type empirical
_exptl_absorpt_process_details 'Bruker AXS XPREP, SHELXTL v6.1 (2003)'
_exptl_crystal_colour colorless
_exptl_crystal_density_diffrn 1.176
_exptl_crystal_description rhombic
_exptl_crystal_F_000 736
_exptl_crystal_size_max 0.30
_exptl_crystal_size_mid 0.21
_exptl_crystal_size_min 0.17
_refine_diff_density_max 0.195
_refine_diff_density_min -0.205
_refine_diff_density_rms 0.046
_refine_ls_abs_structure_details 'Flack H D (1983), Acta Cryst. A39, 876-881'
_refine_ls_abs_structure_Flack -10(10)
_refine_ls_extinction_coef 0.015(3)
_refine_ls_extinction_expression Fc^*^=kFc[1+0.001xFc^2^\l^3^/sin(2\q)]^-1/4^
_refine_ls_extinction_method SHELXL
_refine_ls_goodness_of_fit_ref 1.024
_refine_ls_hydrogen_treatment mixed
_refine_ls_matrix_type full
_refine_ls_number_parameters 234
_refine_ls_number_reflns 1865
_refine_ls_number_restraints 0
_refine_ls_restrained_S_all 1.024
_refine_ls_R_factor_all 0.0699
_refine_ls_R_factor_gt 0.0471
_refine_ls_shift/su_max 0.000
_refine_ls_shift/su_mean 0.000
_refine_ls_structure_factor_coef Fsqd
_refine_ls_weighting_details 'w=1/[\s^2^(Fo^2^)+(0.0697P)^2^+0.3735P] where P=(Fo^2^+2Fc^2^)/3'
_refine_ls_weighting_scheme calc
_refine_ls_wR_factor_gt 0.1088
_refine_ls_wR_factor_ref 0.1220
_reflns_number_gt 1449
_reflns_number_total 1865
_reflns_threshold_expression >2sigma(I)
_cod_data_source_file ja050909nsi20050211_124625.cif
_cod_data_source_block shelxl
_cod_original_cell_volume 1912.1(6)
_cod_database_code 4111762

loop_
_symmetry_equiv_pos_as_xyz
'x, y, z'
'x+1/2, -y+1/2, -z'
'-x, y+1/2, -z+1/2'
'-x+1/2, -y, z+1/2'

loop_
_atom_site_label
_atom_site_type_symbol
_atom_site_fract_x
_atom_site_fract_y
_atom_site_fract_z
_atom_site_U_iso_or_equiv
_atom_site_adp_type
_atom_site_occupancy
_atom_site_symmetry_multiplicity
_atom_site_calc_flag
_atom_site_refinement_flags
O1 O -0.1520(3) -0.24682(15) -0.81474(14) 0.0269(6) Uani 1 1 d .
N1 N -0.2155(4) -0.39962(18) -0.85592(16) 0.0214(7) Uani 1 1 d .
N2 N -0.3831(4) -0.32970(19) -0.76426(16) 0.0211(7) Uani 1 1 d .
C1 C -0.2067(5) -0.3354(2) -0.79165(19) 0.0210(8) Uani 1 1 d .
H1 H -0.1311 -0.3583 -0.7491 0.025 Uiso 1 1 calc R
C2 C -0.3959(4) -0.4067(3) -0.8837(2) 0.0278(9) Uani 1 1 d .
H2A H -0.4197 -0.4658 -0.9057 0.033 Uiso 1 1 calc R
H2B H -0.4221 -0.3614 -0.9235 0.033 Uiso 1 1 calc R
C3 C -0.4975(5) -0.3909(2) -0.8083(2) 0.0262(9) Uani 1 1 d .
H3A H -0.6099 -0.3634 -0.8193 0.031 Uiso 1 1 calc R
H3B H -0.5157 -0.4466 -0.7794 0.031 Uiso 1 1 calc R
C4 C 0.0315(5) -0.2338(3) -0.8083(2) 0.0315(10) Uani 1 1 d .
H4A H 0.0692 -0.2495 -0.7556 0.047 Uiso 1 1 calc R
H4B H 0.0591 -0.1720 -0.8186 0.047 Uiso 1 1 calc R
H4C H 0.0903 -0.2713 -0.8464 0.047 Uiso 1 1 calc R
C5 C -0.4133(4) -0.3153(2) -0.68078(19) 0.0202(8) Uani 1 1 d .
C6 C -0.4831(5) -0.2329(2) -0.6571(2) 0.0215(8) Uani 1 1 d .
C7 C -0.5095(5) -0.2171(3) -0.5762(2) 0.0263(9) Uani 1 1 d .
H7 H -0.5553 -0.1622 -0.5601 0.032 Uiso 1 1 calc R
C8 C -0.4693(5) -0.2816(2) -0.5188(2) 0.0268(9) Uani 1 1 d .
C9 C -0.4042(5) -0.3632(2) -0.5448(2) 0.0257(9) Uani 1 1 d .
H9 H -0.3783 -0.4073 -0.5074 0.031 Uiso 1 1 calc R
C10 C -0.3760(5) -0.3817(2) -0.6248(2) 0.0225(8) Uani 1 1 d .
C11 C -0.3013(6) -0.4722(2) -0.6473(2) 0.0332(10) Uani 1 1 d .
H11A H -0.2430 -0.4979 -0.6021 0.050 Uiso 1 1 calc R
H11B H -0.2193 -0.4648 -0.6900 0.050 Uiso 1 1 calc R
H11C H -0.3942 -0.5113 -0.6640 0.050 Uiso 1 1 calc R
C12 C -0.5264(5) -0.1616(2) -0.7176(2) 0.0298(9) Uani 1 1 d .
H12A H -0.5830 -0.1120 -0.6917 0.045 Uiso 1 1 calc R
H12B H -0.6031 -0.1863 -0.7572 0.045 Uiso 1 1 calc R
H12C H -0.4208 -0.1411 -0.7426 0.045 Uiso 1 1 calc R
C13 C -0.4947(6) -0.2623(3) -0.4314(2) 0.0337(10) Uani 1 1 d .
H13A H -0.6165 -0.2672 -0.4183 0.051 Uiso 1 1 calc R
H13B H -0.4546 -0.2026 -0.4197 0.051 Uiso 1 1 calc R
H13C H -0.4291 -0.3048 -0.4005 0.051 Uiso 1 1 calc R
C14 C -0.0706(5) -0.4168(2) -0.90708(19) 0.0220(9) Uani 1 1 d .
C15 C 0.0542(5) -0.4796(2) -0.8829(2) 0.0215(8) Uani 1 1 d .
C16 C 0.1913(5) -0.5025(3) -0.9334(2) 0.0258(9) Uani 1 1 d .
H16 H 0.2734 -0.5446 -0.9169 0.031 Uiso 1 1 calc R
C17 C 0.2073(5) -0.4636(2) -1.0079(2) 0.0270(9) Uani 1 1 d .
C18 C 0.0867(5) -0.3992(2) -1.0302(2) 0.0276(9) Uani 1 1 d .
H18 H 0.0990 -0.3716 -1.0796 0.033 Uiso 1 1 calc R
C19 C -0.0514(5) -0.3740(2) -0.9820(2) 0.0246(9) Uani 1 1 d .
C20 C -0.1728(6) -0.3025(3) -1.0104(2) 0.0335(10) Uani 1 1 d .
H20A H -0.1169 -0.2681 -1.0514 0.050 Uiso 1 1 calc R
H20B H -0.2028 -0.2638 -0.9668 0.050 Uiso 1 1 calc R
H20C H -0.2770 -0.3298 -1.0312 0.050 Uiso 1 1 calc R
C21 C 0.0411(5) -0.5253(2) -0.8028(2) 0.0300(9) Uani 1 1 d .
H21A H 0.1198 -0.5755 -0.8012 0.045 Uiso 1 1 calc R
H21B H -0.0764 -0.5460 -0.7947 0.045 Uiso 1 1 calc R
H21C H 0.0715 -0.4833 -0.7617 0.045 Uiso 1 1 calc R
C22 C 0.3512(6) -0.4921(3) -1.0641(2) 0.0421(11) Uani 1 1 d .
H22A H 0.3085 -0.5384 -1.0989 0.063 Uiso 1 1 calc R
H22B H 0.4485 -0.5147 -1.0340 0.063 Uiso 1 1 calc R
H22C H 0.3882 -0.4414 -1.0951 0.063 Uiso 1 1 calc R

loop_
_atom_site_aniso_label
_atom_site_aniso_U_11
_atom_site_aniso_U_22
_atom_site_aniso_U_33
_atom_site_aniso_U_23
_atom_site_aniso_U_13
_atom_site_aniso_U_12
O1 0.0325(15) 0.0214(14) 0.0268(13) 0.0006(11) 0.0035(12) -0.0047(11)
N1 0.0200(16) 0.0246(16) 0.0196(15) -0.0032(13) -0.0011(13) 0.0008(13)
N2 0.0207(17) 0.0246(17) 0.0181(15) -0.0039(13) -0.0005(13) -0.0019(13)
C1 0.025(2) 0.0206(19) 0.0177(18) 0.0010(15) 0.0014(16) -0.0002(16)
C2 0.026(2) 0.029(2) 0.0280(19) -0.0031(16) -0.0038(17) -0.0006(17)
C3 0.023(2) 0.029(2) 0.027(2) -0.0032(17) -0.0024(17) -0.0012(17)
C4 0.035(2) 0.033(2) 0.027(2) -0.0078(18) 0.0067(18) -0.0111(19)
C5 0.0183(19) 0.0224(19) 0.0200(18) -0.0015(15) 0.0014(15) -0.0050(15)
C6 0.0199(19) 0.0202(18) 0.0243(19) -0.0001(15) -0.0005(15) -0.0019(15)
C7 0.028(2) 0.025(2) 0.026(2) -0.0046(17) 0.0023(17) -0.0032(17)
C8 0.027(2) 0.032(2) 0.0217(19) -0.0019(17) 0.0033(16) -0.0036(18)
C9 0.027(2) 0.027(2) 0.0237(19) 0.0042(16) -0.0002(16) -0.0020(17)
C10 0.0215(19) 0.0216(19) 0.0245(19) -0.0023(16) 0.0009(16) -0.0015(16)
C11 0.046(3) 0.027(2) 0.027(2) 0.0033(18) 0.0062(19) 0.0077(19)
C12 0.037(2) 0.023(2) 0.029(2) 0.0005(16) -0.0010(18) 0.0044(18)
C13 0.038(2) 0.039(2) 0.024(2) -0.0004(18) -0.0015(18) 0.005(2)
C14 0.028(2) 0.0208(19) 0.0172(18) -0.0031(15) -0.0018(16) -0.0038(17)
C15 0.027(2) 0.0197(18) 0.0180(16) -0.0021(14) -0.0027(16) -0.0011(16)
C16 0.024(2) 0.028(2) 0.025(2) -0.0073(17) -0.0029(17) -0.0013(18)
C17 0.028(2) 0.030(2) 0.023(2) -0.0106(17) 0.0017(17) -0.0069(18)
C18 0.036(2) 0.029(2) 0.0169(18) -0.0015(16) -0.0010(17) -0.0111(19)
C19 0.034(2) 0.0225(19) 0.0178(18) -0.0015(15) -0.0050(17) -0.0075(17)
C20 0.047(3) 0.030(2) 0.0236(19) 0.0053(17) -0.0049(19) 0.003(2)
C21 0.034(2) 0.029(2) 0.027(2) 0.0036(17) 0.0013(18) 0.0049(18)
C22 0.042(3) 0.054(3) 0.031(2) -0.004(2) 0.011(2) -0.001(2)

loop_
_atom_type_symbol
_atom_type_description
_atom_type_scat_dispersion_real
_atom_type_scat_dispersion_imag
_atom_type_scat_source
C C 0.0033 0.0000 'International Tables Vol C Tables 4.2.6.8 and 6.1.1.4'
H H 0.0000 0.0000 'International Tables Vol C Tables 4.2.6.8 and 6.1.1.4'
N N 0.0061 0.0000 'International Tables Vol C Tables 4.2.6.8 and 6.1.1.4'
O O 0.0106 0.0000 'International Tables Vol C Tables 4.2.6.8 and 6.1.1.4'

loop_
_geom_angle_atom_site_label_1
_geom_angle_atom_site_label_2
_geom_angle_atom_site_label_3
_geom_angle
C4 O1 C1 113.1(3)
C14 N1 C1 122.3(3)
C14 N1 C2 121.9(3)
C1 N1 C2 109.4(3)
C1 N2 C5 118.4(3)
C1 N2 C3 111.4(3)
C5 N2 C3 119.3(3)
N2 C1 O1 107.9(3)
N2 C1 N1 103.7(3)
O1 C1 N1 114.7(3)
N2 C1 H1 110.1
O1 C1 H1 110.1
N1 C1 H1 110.1
N1 C2 C3 101.9(3)
N1 C2 H2A 111.4
C3 C2 H2A 111.4
N1 C2 H2B 111.4
C3 C2 H2B 111.4
H2A C2 H2B 109.2
N2 C3 C2 102.4(3)
N2 C3 H3A 111.3
C2 C3 H3A 111.3
N2 C3 H3B 111.3
C2 C3 H3B 111.3
H3A C3 H3B 109.2
O1 C4 H4A 109.5
O1 C4 H4B 109.5
H4A C4 H4B 109.5
O1 C4 H4C 109.5
H4A C4 H4C 109.5
H4B C4 H4C 109.5
C10 C5 C6 120.6(3)
C10 C5 N2 121.3(3)
C6 C5 N2 118.1(3)
C7 C6 C5 118.8(3)
C7 C6 C12 120.5(3)
C5 C6 C12 120.7(3)
C8 C7 C6 121.8(3)
C8 C7 H7 119.1
C6 C7 H7 119.1
C9 C8 C7 117.7(3)
C9 C8 C13 121.4(3)
C7 C8 C13 120.9(3)
C8 C9 C10 122.4(3)
C8 C9 H9 118.8
C10 C9 H9 118.8
C9 C10 C5 118.7(3)
C9 C10 C11 118.6(3)
C5 C10 C11 122.7(3)
C10 C11 H11A 109.5
C10 C11 H11B 109.5
H11A C11 H11B 109.5
C10 C11 H11C 109.5
H11A C11 H11C 109.5
H11B C11 H11C 109.5
C6 C12 H12A 109.5
C6 C12 H12B 109.5
H12A C12 H12B 109.5
C6 C12 H12C 109.5
H12A C12 H12C 109.5
H12B C12 H12C 109.5
C8 C13 H13A 109.5
C8 C13 H13B 109.5
H13A C13 H13B 109.5
C8 C13 H13C 109.5
H13A C13 H13C 109.5
H13B C13 H13C 109.5
C15 C14 C19 119.2(3)
C15 C14 N1 118.4(3)
C19 C14 N1 122.4(3)
C16 C15 C14 120.1(3)
C16 C15 C21 118.9(3)
C14 C15 C21 121.0(3)
C17 C16 C15 121.1(4)
C17 C16 H16 119.5
C15 C16 H16 119.5
C18 C17 C16 118.4(3)
C18 C17 C22 120.7(3)
C16 C17 C22 120.8(4)
C17 C18 C19 122.6(3)
C17 C18 H18 118.7
C19 C18 H18 118.7
C18 C19 C14 118.5(3)
C18 C19 C20 118.8(3)
C14 C19 C20 122.7(3)
C19 C20 H20A 109.5
C19 C20 H20B 109.5
H20A C20 H20B 109.5
C19 C20 H20C 109.5
H20A C20 H20C 109.5
H20B C20 H20C 109.5
C15 C21 H21A 109.5
C15 C21 H21B 109.5
H21A C21 H21B 109.5
C15 C21 H21C 109.5
H21A C21 H21C 109.5
H21B C21 H21C 109.5
C17 C22 H22A 109.5
C17 C22 H22B 109.5
H22A C22 H22B 109.5
C17 C22 H22C 109.5
H22A C22 H22C 109.5
H22B C22 H22C 109.5

loop_
_geom_bond_atom_site_label_1
_geom_bond_atom_site_label_2
_geom_bond_distance
O1 C4 1.421(5)
O1 C1 1.437(4)
N1 C14 1.426(4)
N1 C1 1.443(4)
N1 C2 1.461(4)
N2 C1 1.428(5)
N2 C5 1.438(4)
N2 C3 1.464(4)
C1 H1 0.9800
C2 C3 1.505(5)
C2 H2A 0.9700
C2 H2B 0.9700
C3 H3A 0.9700
C3 H3B 0.9700
C4 H4A 0.9600
C4 H4B 0.9600
C4 H4C 0.9600
C5 C10 1.395(5)
C5 C6 1.395(5)
C6 C7 1.395(5)
C6 C12 1.506(5)
C7 C8 1.394(5)
C7 H7 0.9300
C8 C9 1.384(5)
C8 C13 1.509(5)
C9 C10 1.388(5)
C9 H9 0.9300
C10 C11 1.509(5)
C11 H11A 0.9600
C11 H11B 0.9600
C11 H11C 0.9600
C12 H12A 0.9600
C12 H12B 0.9600
C12 H12C 0.9600
C13 H13A 0.9600
C13 H13B 0.9600
C13 H13C 0.9600
C14 C15 1.396(5)
C14 C19 1.418(5)
C15 C16 1.391(5)
C15 C21 1.511(5)
C16 C17 1.383(5)
C16 H16 0.9300
C17 C18 1.383(5)
C17 C22 1.511(5)
C18 C19 1.383(5)
C18 H18 0.9300
C19 C20 1.490(5)
C20 H20A 0.9600
C20 H20B 0.9600
C20 H20C 0.9600
C21 H21A 0.9600
C21 H21B 0.9600
C21 H21C 0.9600
C22 H22A 0.9600
C22 H22B 0.9600
C22 H22C 0.9600

loop_
_geom_torsion_atom_site_label_1
_geom_torsion_atom_site_label_2
_geom_torsion_atom_site_label_3
_geom_torsion_atom_site_label_4
_geom_torsion
C5 N2 C1 O1 -91.9(3)
C3 N2 C1 O1 124.1(3)
C5 N2 C1 N1 146.0(3)
C3 N2 C1 N1 2.0(4)
C4 O1 C1 N2 153.0(3)
C4 O1 C1 N1 -92.0(4)
C14 N1 C1 N2 171.7(3)
C2 N1 C1 N2 19.6(3)
C14 N1 C1 O1 54.3(4)
C2 N1 C1 O1 -97.8(3)
C14 N1 C2 C3 175.2(3)
C1 N1 C2 C3 -32.5(4)
C1 N2 C3 C2 -21.4(4)
C5 N2 C3 C2 -165.1(3)
N1 C2 C3 N2 31.4(4)
C1 N2 C5 C10 -69.3(4)
C3 N2 C5 C10 71.9(4)
C1 N2 C5 C6 111.3(4)
C3 N2 C5 C6 -107.6(4)
C10 C5 C6 C7 2.0(5)
N2 C5 C6 C7 -178.6(3)
C10 C5 C6 C12 -178.9(3)
N2 C5 C6 C12 0.5(5)
C5 C6 C7 C8 -0.4(5)
C12 C6 C7 C8 -179.5(3)
C6 C7 C8 C9 -1.1(5)
C6 C7 C8 C13 178.4(4)
C7 C8 C9 C10 1.0(5)
C13 C8 C9 C10 -178.5(4)
C8 C9 C10 C5 0.6(5)
C8 C9 C10 C11 178.9(4)
C6 C5 C10 C9 -2.1(5)
N2 C5 C10 C9 178.5(3)
C6 C5 C10 C11 179.7(3)
N2 C5 C10 C11 0.3(5)
C1 N1 C14 C15 85.3(4)
C2 N1 C14 C15 -126.0(3)
C1 N1 C14 C19 -96.1(4)
C2 N1 C14 C19 52.5(5)
C19 C14 C15 C16 -2.8(5)
N1 C14 C15 C16 175.8(3)
C19 C14 C15 C21 178.6(3)
N1 C14 C15 C21 -2.8(5)
C14 C15 C16 C17 0.3(5)
C21 C15 C16 C17 179.0(3)
C15 C16 C17 C18 2.0(5)
C15 C16 C17 C22 -176.9(3)
C16 C17 C18 C19 -1.8(5)
C22 C17 C18 C19 177.1(4)
C17 C18 C19 C14 -0.6(5)
C17 C18 C19 C20 178.8(3)
C15 C14 C19 C18 2.9(5)
N1 C14 C19 C18 -175.6(3)
C15 C14 C19 C20 -176.5(3)
N1 C14 C19 C20 5.0(5)

loop_
_cod_related_entry_id
_cod_related_entry_database
_cod_related_entry_code
1 ChemSpider 11487781
